data_4308494
loop_
_publ_author_name
'Mathieu Roger'
'Th\'er\`ese Arliguie'
'Pierre Thu\'ery'
'Marc Fourmigu\'e'
'Michel Ephritikhine'

_publ_contact_author_address
;
      CEA/Saclay, SCM (CNRS URA 331)
      B\^at. 125
      91191 Gif-sur-Yvette
      France
;
_publ_contact_author_email arliguie@drecam.cea.fr
_publ_contact_author_fax '33 (0) 1 69 08 66 40'
_publ_contact_author_name 'T. Arliguie'
_publ_contact_author_phone '33 (0) 1 69 08 60 42'
_publ_section_title
;
Tris(dithiolene) Complexes of Neodymium and Cerium: Mononuclear Species,
Chains, and Honeycomb Networks
;
_journal_name_full 'Inorganic Chemistry'
_journal_page_first 584
_journal_page_last 593
_journal_paper_doi 10.1021/ic049055i
_journal_volume 44
_journal_year 2005
_chemical_formula_sum 'C46 H80 Na3 Nd O13 S12'
_chemical_formula_weight 1439.03
_space_group_IT_number 2
_symmetry_cell_setting triclinic
_symmetry_space_group_name_Hall '-P 1'
_symmetry_space_group_name_H-M 'P -1'
_atom_sites_solution_hydrogens geom
_atom_sites_solution_primary patter
_atom_sites_solution_secondary difmap
_audit_creation_method SHELXL-97
_cell_angle_alpha 118.159(4)
_cell_angle_beta 92.238(4)
_cell_angle_gamma 94.281(4)
_cell_formula_units_Z 2
_cell_length_a 10.1439(8)
_cell_length_b 18.4818(11)
_cell_length_c 19.2305(15)
_cell_measurement_reflns_used 21654
_cell_measurement_temperature 100(2)
_cell_measurement_theta_max 25.68
_cell_measurement_theta_min 2.98
_cell_volume 3158.4(4)
_computing_cell_refinement 'DENZO-SMN (Otwinowski & Minor, 1997)'
_computing_data_collection 'Kappa-CCD software (Nonius B.V., 1998)'
_computing_data_reduction 'DENZO-SMN (Otwinowski & Minor, 1997)'
_computing_molecular_graphics 'SHELXTL (Sheldrick, 1999)'
_computing_publication_material 'SHELXTL (Sheldrick, 1999)'
_computing_structure_refinement 'SHELXL-97 (Sheldrick, 1997)'
_computing_structure_solution 'SHELXS-97 (Sheldrick, 1997)'
_diffrn_ambient_temperature 100(2)
_diffrn_measured_fraction_theta_full 0.911
_diffrn_measured_fraction_theta_max 0.911
_diffrn_measurement_device_type 'Nonius Kappa-CCD'
_diffrn_measurement_method '\f scans'
_diffrn_radiation_monochromator graphite
_diffrn_radiation_source 'fine-focus sealed tube'
_diffrn_radiation_type MoK\a
_diffrn_radiation_wavelength 0.71073
_diffrn_reflns_av_R_equivalents 0.0781
_diffrn_reflns_av_sigmaI/netI 0.1058
_diffrn_reflns_limit_h_max 12
_diffrn_reflns_limit_h_min -12
_diffrn_reflns_limit_k_max 21
_diffrn_reflns_limit_k_min -21
_diffrn_reflns_limit_l_max 22
_diffrn_reflns_limit_l_min -23
_diffrn_reflns_number 21654
_diffrn_reflns_theta_full 25.68
_diffrn_reflns_theta_max 25.68
_diffrn_reflns_theta_min 2.98
_diffrn_standards_decay_% 0
_diffrn_standards_interval_time 0
_exptl_absorpt_coefficient_mu 1.294
_exptl_absorpt_correction_T_max 0.856
_exptl_absorpt_correction_T_min 0.606
_exptl_absorpt_correction_type refdelf
_exptl_absorpt_process_details 'program DELABS from PLATON (Spek, 2000)'
_exptl_crystal_colour 'translucent light green'
_exptl_crystal_density_diffrn 1.513
_exptl_crystal_density_meas ?
_exptl_crystal_description irregular
_exptl_crystal_F_000 1490
_exptl_crystal_size_max 0.38
_exptl_crystal_size_mid 0.25
_exptl_crystal_size_min 0.12
_refine_diff_density_max 1.532
_refine_diff_density_min -1.280
_refine_diff_density_rms 0.219
_refine_ls_extinction_method none
_refine_ls_goodness_of_fit_ref 1.057
_refine_ls_hydrogen_treatment constr
_refine_ls_matrix_type full
_refine_ls_number_parameters 703
_refine_ls_number_reflns 10947
_refine_ls_number_restraints 247
_refine_ls_restrained_S_all 1.063
_refine_ls_R_factor_all 0.1084
_refine_ls_R_factor_gt 0.0735
_refine_ls_shift/su_max 0.002
_refine_ls_shift/su_mean 0.000
_refine_ls_structure_factor_coef Fsqd
_refine_ls_weighting_details 'calc w=1/[\s^2^(Fo^2^)+(0.0886P)^2^+11.3004P] where P=(Fo^2^+2Fc^2^)/3'
_refine_ls_weighting_scheme calc
_refine_ls_wR_factor_gt 0.1738
_refine_ls_wR_factor_ref 0.1937
_reflns_number_gt 7873
_reflns_number_total 10947
_reflns_threshold_expression >2sigma(I)
_cod_data_source_file ic049055isi20041215_120324_4.cif
_cod_data_source_block 3.3THF
_cod_database_code 4308494

loop_
_symmetry_equiv_pos_as_xyz
'x, y, z'
'-x, -y, -z'

loop_
_atom_site_label
_atom_site_type_symbol
_atom_site_fract_x
_atom_site_fract_y
_atom_site_fract_z
_atom_site_U_iso_or_equiv
_atom_site_adp_type
_atom_site_occupancy
_atom_site_symmetry_multiplicity
_atom_site_calc_flag
_atom_site_refinement_flags
_atom_site_disorder_assembly
_atom_site_disorder_group
Nd Nd 0.72400(4) 0.67581(3) 0.83659(3) 0.02678(15) Uani 1 1 d . . .
Na1 Na 0.4996(4) 0.6069(2) 0.6277(2) 0.0404(8) Uani 1 1 d . . .
Na2 Na 0.5165(3) 0.8742(2) 0.9644(2) 0.0377(8) Uani 1 1 d . . .
Na3 Na 0.5016(3) 0.5255(2) 0.8962(2) 0.0358(8) Uani 1 1 d . . .
S1A S 0.7708(2) 0.59693(14) 0.67175(13) 0.0360(5) Uani 1 1 d . . .
S2A S 0.5251(2) 0.53600(12) 0.74832(12) 0.0291(4) Uani 1 1 d . . .
S3A S 0.6729(2) 0.40525(13) 0.74520(14) 0.0377(5) Uani 1 1 d . . .
S4A S 0.9236(2) 0.46894(16) 0.66318(15) 0.0448(6) Uani 1 1 d . . .
C1A C 0.7736(9) 0.5147(6) 0.6932(5) 0.038(2) Uani 1 1 d . . .
C2A C 0.6739(8) 0.4885(5) 0.7242(5) 0.0299(18) Uani 1 1 d . . .
C3A C 0.8477(9) 0.3926(6) 0.7511(6) 0.043(2) Uani 1 1 d . . .
H3A1 H 0.8935 0.4419 0.7950 0.052 Uiso 1 1 calc R . .
H3A2 H 0.8582 0.3466 0.7613 0.052 Uiso 1 1 calc R . .
C4A C 0.9113(10) 0.3767(6) 0.6745(6) 0.047(2) Uani 1 1 d . . .
H4A1 H 0.8582 0.3324 0.6294 0.056 Uiso 1 1 calc R . .
H4A2 H 0.9991 0.3598 0.6759 0.056 Uiso 1 1 calc R . .
S1B S 0.7915(2) 0.85140(13) 0.91715(13) 0.0347(5) Uani 1 1 d . . .
S2B S 0.5345(2) 0.75273(13) 0.78318(13) 0.0319(5) Uani 1 1 d . . .
S3B S 0.6675(3) 0.78578(16) 0.66833(15) 0.0504(7) Uani 1 1 d . . .
S4B S 0.9179(2) 0.90403(15) 0.81389(17) 0.0473(6) Uani 1 1 d . . .
C1B C 0.7821(9) 0.8426(5) 0.8215(5) 0.036(2) Uani 1 1 d . . .
C2B C 0.6800(9) 0.7990(5) 0.7655(5) 0.036(2) Uani 1 1 d . . .
C3B C 0.8343(13) 0.8129(8) 0.6555(7) 0.068(3) Uani 1 1 d . . .
H3B1 H 0.8902 0.7734 0.6574 0.082 Uiso 1 1 calc R . .
H3B2 H 0.8372 0.8094 0.6037 0.082 Uiso 1 1 calc R . .
C4B C 0.8896(13) 0.8996(7) 0.7184(7) 0.062(3) Uani 1 1 d . . .
H4B1 H 0.8276 0.9385 0.7221 0.075 Uiso 1 1 calc R . .
H4B2 H 0.9725 0.9153 0.7031 0.075 Uiso 1 1 calc R . .
S1C S 0.7805(2) 0.59161(12) 0.92609(12) 0.0305(5) Uani 1 1 d . . .
S2C S 0.5405(2) 0.71218(12) 0.95673(12) 0.0280(4) Uani 1 1 d . . .
S3C S 0.6985(2) 0.84787(13) 1.09172(13) 0.0350(5) Uani 1 1 d . . .
S4C S 0.9435(2) 0.71890(15) 1.06260(14) 0.0388(5) Uani 1 1 d . . .
C1C C 0.7915(8) 0.6948(5) 1.0028(5) 0.0303(18) Uani 1 1 d . . .
C2C C 0.6931(8) 0.7439(5) 1.0159(5) 0.0294(18) Uani 1 1 d . . .
C3C C 0.8732(10) 0.8786(6) 1.1216(6) 0.045(2) Uani 1 1 d . . .
H3C1 H 0.9180 0.8792 1.0782 0.054 Uiso 1 1 calc R . .
H3C2 H 0.8853 0.9340 1.1659 0.054 Uiso 1 1 calc R . .
C4C C 0.9346(9) 0.8198(6) 1.1452(6) 0.042(2) Uani 1 1 d . . .
H4C1 H 0.8826 0.8142 1.1840 0.050 Uiso 1 1 calc R . .
H4C2 H 1.0234 0.8435 1.1701 0.050 Uiso 1 1 calc R . .
O1 O 0.9760(6) 0.6780(4) 0.8379(4) 0.0368(14) Uani 1 1 d . . .
O2 O 0.3494(7) 0.6653(4) 0.5639(4) 0.0425(15) Uani 1 1 d . . .
O3 O 0.5807(6) 0.5949(4) 0.4977(4) 0.0426(15) Uani 1 1 d . . .
O4 O 0.7271(6) 0.4571(4) 0.3980(4) 0.0438(16) Uani 1 1 d . . .
O5 O 0.4251(8) 0.9700(5) 0.9054(5) 0.077(2) Uani 1 1 d DU . .
O6 O 0.2773(10) 0.8683(6) 0.9603(6) 0.036(3) Uani 1 1 d DU . .
O7 O 0.3995(9) 0.9015(5) 1.0960(6) 0.086(3) Uani 1 1 d DU . .
O8 O 0.2755(6) 0.5487(4) 0.9357(4) 0.0485(17) Uani 1 1 d . . .
O9 O 0.3436(7) 0.3971(4) 0.8269(4) 0.0470(17) Uani 1 1 d . . .
O10 O 0.5712(7) 0.4054(4) 0.9167(4) 0.0525(18) Uani 1 1 d . . .
C1 C 1.0670(10) 0.6325(6) 0.8570(6) 0.045(2) Uani 1 1 d . . .
H1A H 1.0346 0.5743 0.8315 0.054 Uiso 1 1 calc R . .
H1B H 1.0774 0.6529 0.9138 0.054 Uiso 1 1 calc R . .
C2 C 1.1977(12) 0.6452(9) 0.8269(8) 0.069(3) Uani 1 1 d . . .
H2A H 1.2621 0.6810 0.8707 0.083 Uiso 1 1 calc R . .
H2B H 1.2329 0.5929 0.7963 0.083 Uiso 1 1 calc R . .
C3 C 1.1691(13) 0.6829(8) 0.7778(8) 0.063(3) Uani 1 1 d . . .
H3A H 1.1580 0.6415 0.7224 0.076 Uiso 1 1 calc R . .
H3B H 1.2410 0.7241 0.7851 0.076 Uiso 1 1 calc R . .
C4 C 1.0454(10) 0.7215(6) 0.8026(6) 0.047(2) Uani 1 1 d . . .
H4A H 1.0649 0.7795 0.8406 0.057 Uiso 1 1 calc R . .
H4B H 0.9922 0.7167 0.7573 0.057 Uiso 1 1 calc R . .
C5 C 0.3637(10) 0.6259(6) 0.4787(6) 0.047(2) Uani 1 1 d . . .
H5A H 0.3098 0.6502 0.4541 0.057 Uiso 1 1 calc R . .
H5B H 0.3343 0.5674 0.4546 0.057 Uiso 1 1 calc R . .
C6 C 0.5056(10) 0.6384(6) 0.4669(6) 0.043(2) Uani 1 1 d . . .
H6A H 0.5168 0.6173 0.4110 0.051 Uiso 1 1 calc R . .
H6B H 0.5368 0.6968 0.4943 0.051 Uiso 1 1 calc R . .
C7 C 0.7173(10) 0.6028(6) 0.4868(6) 0.045(2) Uani 1 1 d . . .
H7A H 0.7689 0.5989 0.5282 0.054 Uiso 1 1 calc R . .
H7B H 0.7415 0.6569 0.4917 0.054 Uiso 1 1 calc R . .
C8 C 0.7512(10) 0.5392(6) 0.4091(6) 0.044(2) Uani 1 1 d . . .
H8A H 0.6997 0.5433 0.3678 0.053 Uiso 1 1 calc R . .
H8B H 0.8442 0.5500 0.4037 0.053 Uiso 1 1 calc R . .
C9 C 0.8236(11) 0.4353(7) 0.4374(7) 0.056(3) Uani 1 1 d . . .
H9A H 0.8289 0.4722 0.4940 0.067 Uiso 1 1 calc R . .
H9B H 0.9100 0.4389 0.4187 0.067 Uiso 1 1 calc R . .
C10 C 0.7819(10) 0.3474(6) 0.4198(6) 0.049(2) Uani 1 1 d . . .
H10A H 0.7912 0.3106 0.3644 0.059 Uiso 1 1 calc R . .
H10B H 0.8414 0.3329 0.4509 0.059 Uiso 1 1 calc R . .
C11 C 0.2810(10) 0.9431(9) 0.8884(9) 0.097(5) Uani 1 1 d DU . .
H11A H 0.2665 0.8916 0.8392 0.117 Uiso 1 1 calc R . .
H11B H 0.2368 0.9840 0.8810 0.117 Uiso 1 1 calc R . .
C12 C 0.218(2) 0.9309(12) 0.9531(12) 0.109(8) Uani 1 1 d DU . .
H12A H 0.2313 0.9818 1.0029 0.131 Uiso 1 1 calc R . .
H12B H 0.1233 0.9154 0.9395 0.131 Uiso 1 1 calc R . .
C13 C 0.210(3) 0.8335(13) 1.0026(12) 0.102(10) Uani 1 1 d DU . .
H13A H 0.2191 0.7749 0.9778 0.122 Uiso 1 1 calc R . .
H13B H 0.1162 0.8400 0.9996 0.122 Uiso 1 1 calc R . .
C14 C 0.2621(13) 0.8727(13) 1.0875(12) 0.126(7) Uani 1 1 d DU . .
H14A H 0.2125 0.9186 1.1189 0.152 Uiso 1 1 calc R . .
H14B H 0.2508 0.8328 1.1067 0.152 Uiso 1 1 calc R . .
C15A C 0.3850(15) 0.9891(7) 1.1321(11) 0.047(5) Uani 0.50 1 d PDU . .
C15B C 0.444(2) 0.9667(10) 1.1747(8) 0.061(6) Uani 0.50 1 d PDU . .
C16 C 0.5184(14) 1.0353(11) 1.1628(11) 0.079(5) Uani 1 1 d DU . .
C17 C 0.1747(12) 0.4823(7) 0.9054(8) 0.063(3) Uani 1 1 d . . .
H17A H 0.0895 0.5014 0.9016 0.075 Uiso 1 1 calc R . .
H17B H 0.1696 0.4573 0.9398 0.075 Uiso 1 1 calc R . .
C18 C 0.2087(11) 0.4217(7) 0.8261(7) 0.057(3) Uani 1 1 d . . .
H18A H 0.1450 0.3730 0.8055 0.069 Uiso 1 1 calc R . .
H18B H 0.2016 0.4453 0.7907 0.069 Uiso 1 1 calc R . .
C19 C 0.3527(10) 0.3467(6) 0.8650(6) 0.045(2) Uani 1 1 d . . .
H19A H 0.2942 0.2959 0.8359 0.054 Uiso 1 1 calc R . .
H19B H 0.3256 0.3757 0.9183 0.054 Uiso 1 1 calc R . .
C20 C 0.4919(10) 0.3277(6) 0.8674(6) 0.044(2) Uani 1 1 d . . .
H20A H 0.4991 0.2905 0.8896 0.053 Uiso 1 1 calc R . .
H20B H 0.5216 0.3018 0.8145 0.053 Uiso 1 1 calc R . .
C21 C 0.7108(12) 0.3953(8) 0.9221(8) 0.067(3) Uani 1 1 d . . .
H21A H 0.7328 0.3498 0.8731 0.081 Uiso 1 1 calc R . .
H21B H 0.7640 0.4450 0.9306 0.081 Uiso 1 1 calc R . .
C22 C 0.7389(12) 0.3790(8) 0.9863(7) 0.061(3) Uani 1 1 d . . .
H22A H 0.8289 0.3642 0.9851 0.073 Uiso 1 1 calc R . .
H22B H 0.6792 0.3324 0.9799 0.073 Uiso 1 1 calc R . .
O11 O 0.867(4) 0.0723(17) 0.644(2) 0.097(13) Uani 1 1 d DU . .
C23 C 0.881(3) 0.1566(19) 0.661(2) 0.054(11) Uani 1 1 d DU . .
H23A H 0.8947 0.1594 0.6130 0.065 Uiso 1 1 calc R . .
H23B H 0.9583 0.1855 0.6983 0.065 Uiso 1 1 calc R . .
C24 C 0.759(12) 0.199(7) 0.697(12) 0.11(2) Uani 1 1 d DU . .
H24A H 0.7832 0.2529 0.7420 0.343 Uiso 1 1 calc R . .
H24B H 0.7037 0.2051 0.6578 0.343 Uiso 1 1 calc R . .
C25 C 0.687(3) 0.140(2) 0.721(3) 0.073(14) Uani 1 1 d DU . .
H25A H 0.6011 0.1174 0.6917 0.088 Uiso 1 1 calc R . .
H25B H 0.6747 0.1681 0.7775 0.088 Uiso 1 1 calc R . .
C26 C 0.780(3) 0.0733(19) 0.701(2) 0.091(11) Uani 1 1 d DU . .
H26A H 0.8318 0.0834 0.7492 0.109 Uiso 1 1 calc R . .
H26B H 0.7283 0.0200 0.6806 0.109 Uiso 1 1 calc R . .
O12 O 0.252(2) 0.2552(15) 0.6298(13) 0.091(7) Uani 1 1 d DU . .
C27 C 0.179(3) 0.2223(13) 0.5550(13) 0.077(7) Uani 1 1 d DU . .
H27A H 0.2124 0.2471 0.5237 0.093 Uiso 1 1 calc R . .
H27B H 0.0849 0.2285 0.5601 0.093 Uiso 1 1 calc R . .
C28 C 0.206(3) 0.1333(13) 0.521(3) 0.060(12) Uani 1 1 d DU . .
H28A H 0.1813 0.1035 0.4645 0.072 Uiso 1 1 calc R . .
H28B H 0.1567 0.1063 0.5463 0.072 Uiso 1 1 calc R . .
C29 C 0.355(3) 0.1382(18) 0.5389(17) 0.132(14) Uani 1 1 d DU . .
H29A H 0.4057 0.1526 0.5048 0.158 Uiso 1 1 calc R . .
H29B H 0.3812 0.0878 0.5366 0.158 Uiso 1 1 calc R . .
C30 C 0.361(3) 0.2085(16) 0.6230(15) 0.082(8) Uani 1 1 d DU . .
H30A H 0.3569 0.1868 0.6601 0.099 Uiso 1 1 calc R . .
H30B H 0.4440 0.2436 0.6354 0.099 Uiso 1 1 calc R . .
O13 O 0.387(2) 0.9515(16) 0.6128(18) 0.092(12) Uani 1 1 d DU . .
C31 C 0.333(3) 0.8682(13) 0.5868(14) 0.100(10) Uani 1 1 d DU . .
C32A C 0.184(3) 0.861(2) 0.567(4) 0.11(2) Uani 0.50 1 d PDU . .
C32B C 0.238(2) 0.8672(10) 0.6452(13) 0.073(7) Uani 0.50 1 d PDU . .
C33A C 0.156(3) 0.951(3) 0.617(4) 0.13(3) Uani 0.50 1 d PDU . .
C33B C 0.2176(16) 0.9574(9) 0.6945(10) 0.094(5) Uani 0.50 1 d PDU . .
C34 C 0.288(3) 1.0030(14) 0.6566(16) 0.100(10) Uani 1 1 d DU . .

loop_
_atom_site_aniso_label
_atom_site_aniso_U_11
_atom_site_aniso_U_22
_atom_site_aniso_U_33
_atom_site_aniso_U_23
_atom_site_aniso_U_13
_atom_site_aniso_U_12
Nd 0.0248(2) 0.0267(2) 0.0297(2) 0.01413(18) 0.00240(17) 0.00279(16)
Na1 0.035(2) 0.048(2) 0.0359(19) 0.0183(17) 0.0017(15) 0.0005(16)
Na2 0.0327(19) 0.0358(18) 0.046(2) 0.0200(16) 0.0010(15) 0.0067(14)
Na3 0.0287(18) 0.0389(18) 0.046(2) 0.0255(16) 0.0027(15) 0.0025(14)
S1A 0.0363(12) 0.0392(11) 0.0321(12) 0.0170(10) 0.0058(9) -0.0003(9)
S2A 0.0273(11) 0.0284(10) 0.0304(11) 0.0130(9) 0.0016(8) 0.0028(8)
S3A 0.0346(12) 0.0333(11) 0.0472(14) 0.0205(10) 0.0022(10) 0.0062(9)
S4A 0.0317(12) 0.0508(14) 0.0451(14) 0.0165(12) 0.0080(10) 0.0079(10)
C1A 0.038(5) 0.038(4) 0.035(4) 0.016(4) 0.005(4) 0.005(4)
C2A 0.031(4) 0.032(4) 0.026(4) 0.013(3) 0.001(3) 0.007(3)
C3A 0.037(5) 0.046(5) 0.045(5) 0.019(4) 0.001(4) 0.012(4)
C4A 0.038(5) 0.051(5) 0.046(5) 0.017(4) -0.003(4) 0.016(4)
S1B 0.0320(12) 0.0291(10) 0.0394(12) 0.0142(9) -0.0028(9) -0.0005(9)
S2B 0.0316(11) 0.0321(10) 0.0354(12) 0.0197(9) -0.0009(9) -0.0008(9)
S3B 0.0651(18) 0.0471(14) 0.0396(14) 0.0231(12) 0.0048(12) -0.0082(13)
S4B 0.0366(13) 0.0364(12) 0.0680(17) 0.0244(12) 0.0118(12) -0.0015(10)
C1B 0.034(4) 0.030(4) 0.045(5) 0.018(4) 0.009(4) 0.006(3)
C2B 0.037(5) 0.035(4) 0.041(5) 0.021(4) 0.008(4) 0.002(4)
C3B 0.077(7) 0.066(6) 0.059(6) 0.029(5) 0.020(5) -0.009(5)
C4B 0.069(7) 0.053(5) 0.067(6) 0.031(5) 0.016(5) -0.010(5)
S1C 0.0298(11) 0.0296(10) 0.0335(11) 0.0156(9) 0.0032(9) 0.0070(8)
S2C 0.0231(10) 0.0304(10) 0.0316(11) 0.0155(9) 0.0013(8) 0.0042(8)
S3C 0.0312(12) 0.0293(10) 0.0367(12) 0.0091(9) 0.0003(9) 0.0064(9)
S4C 0.0271(11) 0.0434(12) 0.0424(13) 0.0174(11) -0.0022(9) 0.0066(9)
C1C 0.027(4) 0.036(4) 0.033(4) 0.019(3) 0.006(3) 0.006(3)
C2C 0.026(4) 0.033(4) 0.028(4) 0.013(3) -0.002(3) 0.003(3)
C3C 0.039(5) 0.040(5) 0.052(5) 0.018(4) -0.004(4) 0.009(4)
C4C 0.034(5) 0.045(5) 0.039(5) 0.014(4) -0.006(4) 0.004(4)
O1 0.023(3) 0.040(3) 0.053(4) 0.027(3) 0.000(3) -0.001(3)
O2 0.043(4) 0.040(3) 0.039(4) 0.015(3) 0.003(3) 0.003(3)
O3 0.034(4) 0.045(4) 0.055(4) 0.030(3) 0.004(3) 0.002(3)
O4 0.034(4) 0.046(4) 0.048(4) 0.019(3) 0.006(3) 0.004(3)
O5 0.077(4) 0.066(4) 0.080(4) 0.029(3) -0.023(3) 0.013(3)
O6 0.013(4) 0.036(4) 0.032(4) -0.006(3) -0.006(3) 0.002(3)
O7 0.050(4) 0.075(4) 0.092(5) 0.006(3) 0.007(3) 0.007(3)
O8 0.033(4) 0.062(4) 0.052(4) 0.026(4) 0.004(3) 0.017(3)
O9 0.063(5) 0.044(4) 0.043(4) 0.029(3) -0.004(3) 0.003(3)
O10 0.036(4) 0.053(4) 0.053(4) 0.012(3) 0.008(3) 0.009(3)
C1 0.040(5) 0.050(5) 0.047(5) 0.025(4) 0.000(4) 0.005(4)
C2 0.046(6) 0.090(7) 0.083(7) 0.049(6) 0.012(5) 0.011(5)
C3 0.066(6) 0.062(6) 0.075(7) 0.040(5) 0.024(5) 0.022(5)
C4 0.045(5) 0.047(5) 0.050(5) 0.026(4) -0.005(4) -0.004(4)
C5 0.044(5) 0.052(5) 0.039(5) 0.015(4) -0.001(4) 0.008(4)
C6 0.047(5) 0.041(5) 0.036(5) 0.015(4) 0.001(4) 0.007(4)
C7 0.039(5) 0.044(5) 0.048(5) 0.018(4) 0.007(4) -0.001(4)
C8 0.038(5) 0.053(5) 0.044(5) 0.026(4) 0.009(4) 0.002(4)
C9 0.048(6) 0.059(6) 0.061(6) 0.028(5) 0.011(5) 0.004(5)
C10 0.045(5) 0.055(5) 0.051(5) 0.027(4) 0.010(4) 0.012(4)
C11 0.093(6) 0.091(6) 0.103(6) 0.042(4) -0.028(4) 0.025(4)
C12 0.099(9) 0.104(9) 0.111(9) 0.041(5) 0.009(4) 0.006(4)
C13 0.084(12) 0.114(13) 0.092(12) 0.035(9) 0.044(9) 0.001(9)
C14 0.123(8) 0.123(8) 0.137(8) 0.065(5) 0.006(4) 0.015(4)
C15A 0.050(9) 0.056(8) 0.051(8) 0.033(7) 0.010(7) 0.034(7)
C15B 0.070(10) 0.061(9) 0.060(9) 0.033(8) 0.007(8) 0.008(8)
C16 0.092(7) 0.071(6) 0.077(7) 0.039(5) 0.004(4) 0.004(4)
C17 0.047(6) 0.065(6) 0.078(7) 0.035(5) 0.001(5) 0.016(5)
C18 0.060(6) 0.052(5) 0.066(6) 0.035(5) -0.018(5) 0.002(5)
C19 0.047(5) 0.042(5) 0.045(5) 0.022(4) -0.003(4) -0.003(4)
C20 0.049(5) 0.042(5) 0.042(5) 0.021(4) 0.007(4) 0.001(4)
C21 0.058(6) 0.075(7) 0.067(7) 0.031(5) 0.011(5) 0.018(5)
C22 0.049(6) 0.066(6) 0.069(6) 0.031(5) 0.012(5) 0.020(5)
O11 0.097(13) 0.096(13) 0.096(13) 0.044(7) 0.006(5) 0.013(5)
C23 0.058(14) 0.054(13) 0.056(13) 0.032(10) -0.002(9) 0.006(9)
C24 0.099(14) 0.089(13) 0.114(13) 0.047(11) 0.021(11) 0.024(11)
C25 0.071(15) 0.072(15) 0.074(15) 0.032(8) 0.003(5) 0.012(5)
C26 0.090(12) 0.089(12) 0.093(12) 0.043(7) 0.005(5) 0.010(5)
O12 0.091(9) 0.090(8) 0.091(9) 0.041(5) 0.008(5) 0.012(5)
C27 0.085(11) 0.078(11) 0.078(11) 0.045(8) -0.006(8) 0.013(8)
C28 0.067(15) 0.064(14) 0.049(14) 0.027(10) -0.003(9) 0.006(9)
C29 0.129(16) 0.127(16) 0.138(16) 0.060(11) 0.034(10) 0.011(9)
C30 0.081(12) 0.082(11) 0.085(11) 0.043(9) -0.004(8) -0.001(8)
O13 0.091(13) 0.091(13) 0.093(13) 0.043(7) 0.011(5) 0.010(5)
C31 0.099(13) 0.088(12) 0.115(13) 0.047(9) 0.020(9) 0.024(9)
C32A 0.11(2) 0.10(2) 0.11(2) 0.050(14) 0.011(10) 0.008(10)
C32B 0.078(11) 0.070(10) 0.061(10) 0.022(8) 0.008(8) 0.007(8)
C33A 0.13(3) 0.13(3) 0.14(3) 0.066(16) 0.016(10) 0.018(11)
C33B 0.095(8) 0.086(8) 0.097(8) 0.038(6) 0.019(7) 0.016(6)
C34 0.105(13) 0.095(13) 0.100(13) 0.046(9) 0.006(9) 0.016(9)

loop_
_atom_type_symbol
_atom_type_description
_atom_type_scat_dispersion_real
_atom_type_scat_dispersion_imag
_atom_type_scat_source
C C 0.0033 0.0016 'International Tables Vol C Tables 4.2.6.8 and 6.1.1.4'
H H 0.0000 0.0000 'International Tables Vol C Tables 4.2.6.8 and 6.1.1.4'
O O 0.0106 0.0060 'International Tables Vol C Tables 4.2.6.8 and 6.1.1.4'
Na Na 0.0362 0.0249 'International Tables Vol C Tables 4.2.6.8 and 6.1.1.4'
S S 0.1246 0.1234 'International Tables Vol C Tables 4.2.6.8 and 6.1.1.4'
Nd Nd -0.1943 3.0179 'International Tables Vol C Tables 4.2.6.8 and 6.1.1.4'

loop_
_geom_angle_atom_site_label_1
_geom_angle_atom_site_label_2
_geom_angle_atom_site_label_3
_geom_angle
_geom_angle_site_symmetry_1
_geom_angle_site_symmetry_3
_geom_angle_publ_flag
O1 Nd S1B 81.55(14) . . ?
O1 Nd S1A 76.22(15) . . ?
S1B Nd S1A 114.19(7) . . ?
O1 Nd S1C 77.81(14) . . ?
S1B Nd S1C 116.03(6) . . ?
S1A Nd S1C 118.12(6) . . ?
O1 Nd S2C 133.63(15) . . ?
S1B Nd S2C 83.60(6) . . ?
S1A Nd S2C 148.88(6) . . ?
S1C Nd S2C 69.98(6) . . ?
O1 Nd S2B 132.93(14) . . ?
S1B Nd S2B 70.51(6) . . ?
S1A Nd S2B 81.64(7) . . ?
S1C Nd S2B 148.55(6) . . ?
S2C Nd S2B 80.85(6) . . ?
O1 Nd S2A 128.05(14) . . ?
S1B Nd S2A 148.60(6) . . ?
S1A Nd S2A 70.34(6) . . ?
S1C Nd S2A 84.20(6) . . ?
S2C Nd S2A 81.38(6) . . ?
S2B Nd S2A 79.95(6) . . ?
O1 Nd C1A 74.9(2) . . ?
S1B Nd C1A 144.36(18) . . ?
S1A Nd C1A 34.28(18) . . ?
S1C Nd C1A 84.89(18) . . ?
S2C Nd C1A 131.89(18) . . ?
S2B Nd C1A 107.29(18) . . ?
S2A Nd C1A 55.07(18) . . ?
O4 Na1 O2 67.8(2) 2_666 . ?
O4 Na1 O3 108.8(2) 2_666 . ?
O2 Na1 O3 67.1(2) . . ?
O4 Na1 S1A 145.2(2) 2_666 . ?
O2 Na1 S1A 145.9(2) . . ?
O3 Na1 S1A 87.26(18) . . ?
O4 Na1 S2B 109.9(2) 2_666 . ?
O2 Na1 S2B 96.15(19) . . ?
O3 Na1 S2B 126.9(2) . . ?
S1A Na1 S2B 81.05(11) . . ?
O4 Na1 S2A 83.96(19) 2_666 . ?
O2 Na1 S2A 146.0(2) . . ?
O3 Na1 S2A 143.5(2) . . ?
S1A Na1 S2A 66.48(9) . . ?
S2B Na1 S2A 75.49(10) . . ?
O4 Na1 S3B 140.0(2) 2_666 . ?
O2 Na1 S3B 76.88(18) . . ?
O3 Na1 S3B 71.87(17) . . ?
S1A Na1 S3B 73.75(11) . . ?
S2B Na1 S3B 55.05(9) . . ?
S2A Na1 S3B 120.04(12) . . ?
O6 Na2 O7 61.5(3) . . ?
O6 Na2 O5 68.9(3) . . ?
O7 Na2 O5 110.1(3) . . ?
O6 Na2 O5 98.1(3) . 2_677 ?
O7 Na2 O5 63.4(3) . 2_677 ?
O5 Na2 O5 79.3(3) . 2_677 ?
O6 Na2 S2C 97.4(3) . . ?
O7 Na2 S2C 81.7(2) . . ?
O5 Na2 S2C 152.0(2) . . ?
O5 Na2 S2C 127.9(2) 2_677 . ?
O6 Na2 S1B 162.7(3) . . ?
O7 Na2 S1B 134.4(2) . . ?
O5 Na2 S1B 105.0(2) . . ?
O5 Na2 S1B 96.5(2) 2_677 . ?
S2C Na2 S1B 80.70(10) . . ?
O6 Na2 S2B 96.9(3) . . ?
O7 Na2 S2B 146.4(2) . . ?
O5 Na2 S2B 81.8(2) . . ?
O5 Na2 S2B 149.7(3) 2_677 . ?
S2C Na2 S2B 75.62(9) . . ?
S1B Na2 S2B 65.87(9) . . ?
O6 Na2 S3C 123.6(3) . . ?
O7 Na2 S3C 65.7(2) . . ?
O5 Na2 S3C 152.0(2) . . ?
O5 Na2 S3C 74.20(19) 2_677 . ?
S2C Na2 S3C 55.91(8) . . ?
S1B Na2 S3C 69.54(9) . . ?
S2B Na2 S3C 117.69(12) . . ?
O8 Na3 O9 67.5(3) . . ?
O8 Na3 O10 108.0(3) . . ?
O9 Na3 O10 66.4(2) . . ?
O8 Na3 S1C 147.0(2) . . ?
O9 Na3 S1C 144.7(2) . . ?
O10 Na3 S1C 88.23(19) . . ?
O8 Na3 S2A 109.0(2) . . ?
O9 Na3 S2A 91.64(18) . . ?
O10 Na3 S2A 124.3(2) . . ?
S1C Na3 S2A 82.61(10) . . ?
O8 Na3 S2C 85.0(2) . . ?
O9 Na3 S2C 145.6(2) . . ?
O10 Na3 S2C 145.5(2) . . ?
S1C Na3 S2C 67.02(9) . . ?
S2A Na3 S2C 77.62(10) . . ?
O8 Na3 S3A 142.3(2) . . ?
O9 Na3 S3A 78.6(2) . . ?
O10 Na3 S3A 70.76(18) . . ?
S1C Na3 S3A 69.67(9) . . ?
S2A Na3 S3A 54.55(8) . . ?
S2C Na3 S3A 118.00(12) . . ?
C1A S1A Na1 108.6(3) . . ?
Nd S1A Na1 91.18(10) . . ?
C2A S2A Nd 78.3(3) . . ?
C2A S2A Na3 95.9(3) . . ?
Nd S2A Na3 87.33(8) . . ?
C2A S2A Na1 102.0(3) . . ?
Nd S2A Na1 85.28(8) . . ?
Na3 S2A Na1 158.75(12) . . ?
C2A S3A C3A 102.5(5) . . ?
C2A S3A Na3 83.1(3) . . ?
C3A S3A Na3 126.2(3) . . ?
C1A S4A C4A 106.5(5) . . ?
C2A C1A S1A 125.1(7) . . ?
C2A C1A S4A 126.3(7) . . ?
S1A C1A S4A 108.5(5) . . ?
C2A C1A Nd 78.5(5) . . ?
S1A C1A Nd 67.3(3) . . ?
S4A C1A Nd 130.3(4) . . ?
C1A C2A S3A 126.1(7) . . ?
C1A C2A S2A 122.7(7) . . ?
S3A C2A S2A 111.2(5) . . ?
C4A C3A S3A 112.1(7) . . ?
C3A C4A S4A 110.8(7) . . ?
C1B S1B Nd 85.2(3) . . ?
C1B S1B Na2 104.0(3) . . ?
Nd S1B Na2 89.76(9) . . ?
C2B S2B Nd 83.0(3) . . ?
C2B S2B Na1 96.1(3) . . ?
Nd S2B Na1 90.21(9) . . ?
C2B S2B Na2 100.5(3) . . ?
Nd S2B Na2 85.68(8) . . ?
Na1 S2B Na2 162.27(12) . . ?
C2B S3B C3B 102.7(5) . . ?
C2B S3B Na1 83.0(3) . . ?
C3B S3B Na1 132.7(4) . . ?
C1B S4B C4B 106.1(5) . . ?
C2B C1B S1B 123.7(7) . . ?
C2B C1B S4B 126.6(7) . . ?
S1B C1B S4B 109.6(5) . . ?
C1B C2B S3B 125.7(7) . . ?
C1B C2B S2B 123.8(7) . . ?
S3B C2B S2B 110.5(5) . . ?
C4B C3B S3B 112.8(9) . . ?
C3B C4B S4B 110.9(8) . . ?
C1C S1C Nd 79.4(3) . . ?
C1C S1C Na3 107.4(3) . . ?
Nd S1C Na3 88.55(9) . . ?
C2C S2C Nd 79.7(3) . . ?
C2C S2C Na2 94.8(3) . . ?
Nd S2C Na2 89.68(9) . . ?
C2C S2C Na3 103.6(3) . . ?
Nd S2C Na3 85.78(8) . . ?
Na2 S2C Na3 159.88(12) . . ?
C2C S3C C3C 103.6(4) . . ?
C2C S3C Na2 85.3(3) . . ?
C3C S3C Na2 128.5(4) . . ?
C1C S4C C4C 105.8(4) . . ?
C2C C1C S1C 123.6(7) . . ?
C2C C1C S4C 126.5(7) . . ?
S1C C1C S4C 109.6(4) . . ?
C1C C2C S2C 123.4(6) . . ?
C1C C2C S3C 125.7(6) . . ?
S2C C2C S3C 110.9(4) . . ?
C4C C3C S3C 111.2(7) . . ?
C3C C4C S4C 113.0(7) . . ?
C4 O1 C1 109.2(7) . . ?
C10 O2 C5 111.8(7) 2_666 . ?
C16 O5 C11 110.7(9) 2_677 . ?
C12 O6 C13 116.4(14) . . ?
C14 O7 C15B 113.4(14) . . ?
C14 O7 C15A 97.5(12) . . ?
C15B O7 C15A 50.4(11) . . ?
C17 O8 C22 118.0(9) . 2_667 ?
C19 O9 C18 111.7(8) . . ?
C20 O10 C21 112.0(8) . . ?
O1 C1 C2 106.2(8) . . ?
C3 C2 C1 105.9(10) . . ?
C2 C3 C4 106.7(10) . . ?
O1 C4 C3 106.3(9) . . ?
O2 C5 C6 108.3(8) . . ?
O3 C6 C5 108.3(8) . . ?
O3 C7 C8 112.7(8) . . ?
O4 C8 C7 113.5(8) . . ?
O4 C9 C10 107.2(9) . . ?
O2 C10 C9 113.8(8) 2_666 . ?
O5 C11 C12 113.9(13) . . ?
O6 C12 C11 108.3(9) . . ?
O6 C13 C14 112.4(19) . . ?
O7 C14 C13 110.1(18) . . ?
O7 C15A C16 108.3(12) . . ?
O7 C15B C16 105.6(12) . . ?
O5 C16 C15A 103.9(15) 2_677 . ?
O5 C16 C15B 129.1(15) 2_677 . ?
O8 C17 C18 107.1(10) . . ?
O9 C18 C17 112.8(9) . . ?
O9 C19 C20 109.0(8) . . ?
O10 C20 C19 106.7(8) . . ?
C22 C21 O10 109.2(11) . . ?
C21 C22 O8 112.2(10) . 2_667 ?
C23 O11 C26 102.4(18) . . ?
O11 C23 C24 111(7) . . ?
C25 C24 C23 103(10) . . ?
C24 C25 C26 103(6) . . ?
O11 C26 C25 111(2) . . ?
C27 O12 C30 109(2) . . ?
O12 C27 C28 99(2) . . ?
C27 C28 C29 104(3) . . ?
C28 C29 C30 96(2) . . ?
O12 C30 C29 109(2) . . ?
C31 O13 C34 106.2(11) . . ?
O13 C31 C32B 108.9(10) . . ?
O13 C31 C32A 108.7(10) . . ?
C31 C32A C33A 101.0(19) . . ?
C33B C32B C31 103.2(11) . . ?
C32A C33A C34 108.3(19) . . ?
C34 C33B C32B 106.6(13) . . ?
O13 C34 C33B 105.5(15) . . ?
O13 C34 C33A 104.3(18) . . ?

loop_
_geom_bond_atom_site_label_1
_geom_bond_atom_site_label_2
_geom_bond_distance
_geom_bond_site_symmetry_2
_geom_bond_publ_flag
Nd O1 2.553(6) . ?
Nd S1B 2.871(2) . ?
Nd S1A 2.874(2) . ?
Nd S1C 2.881(2) . ?
Nd S2C 2.883(2) . ?
Nd S2B 2.899(2) . ?
Nd S2A 2.906(2) . ?
Nd C1A 3.051(9) . ?
Nd Na3 4.049(3) . ?
Nd Na1 4.119(3) . ?
Nd Na2 4.119(3) . ?
Na1 O4 2.426(7) 2_666 ?
Na1 O2 2.519(7) . ?
Na1 O3 2.577(8) . ?
Na1 S1A 2.892(4) . ?
Na1 S2B 2.915(4) . ?
Na1 S2A 3.168(4) . ?
Na1 S3B 3.326(4) . ?
Na2 O6 2.417(11) . ?
Na2 O7 2.682(11) . ?
Na2 O5 2.708(9) . ?
Na2 O5 2.782(9) 2_677 ?
Na2 S2C 2.958(4) . ?
Na2 S1B 2.966(4) . ?
Na2 S2B 3.153(4) . ?
Na2 S3C 3.248(4) . ?
Na3 O8 2.448(7) . ?
Na3 O9 2.502(7) . ?
Na3 O10 2.573(8) . ?
Na3 S1C 2.919(4) . ?
Na3 S2A 2.958(4) . ?
Na3 S2C 3.063(4) . ?
Na3 S3A 3.358(4) . ?
S1A C1A 1.754(9) . ?
S2A C2A 1.770(9) . ?
S3A C2A 1.766(8) . ?
S3A C3A 1.811(10) . ?
S4A C1A 1.779(10) . ?
S4A C4A 1.813(11) . ?
C1A C2A 1.363(13) . ?
C3A C4A 1.538(14) . ?
S1B C1B 1.766(10) . ?
S2B C2B 1.775(9) . ?
S3B C2B 1.764(9) . ?
S3B C3B 1.788(13) . ?
S4B C1B 1.774(9) . ?
S4B C4B 1.809(12) . ?
C1B C2B 1.361(13) . ?
C3B C4B 1.526(16) . ?
S1C C1C 1.768(9) . ?
S2C C2C 1.770(8) . ?
S3C C2C 1.776(8) . ?
S3C C3C 1.804(10) . ?
S4C C1C 1.780(8) . ?
S4C C4C 1.803(9) . ?
C1C C2C 1.351(11) . ?
C3C C4C 1.524(13) . ?
O1 C4 1.438(11) . ?
O1 C1 1.441(11) . ?
O2 C10 1.408(12) 2_666 ?
O2 C5 1.465(12) . ?
O3 C7 1.417(11) . ?
O3 C6 1.443(11) . ?
O4 C9 1.409(13) . ?
O4 C8 1.429(11) . ?
O4 Na1 2.426(7) 2_666 ?
O5 C16 1.416(17) 2_677 ?
O5 C11 1.480(9) . ?
O5 Na2 2.782(9) 2_677 ?
O6 C12 1.40(3) . ?
O6 C13 1.42(2) . ?
O7 C14 1.429(9) . ?
O7 C15B 1.447(10) . ?
O7 C15A 1.452(9) . ?
O8 C17 1.408(14) . ?
O8 C22 1.487(13) 2_667 ?
O9 C19 1.436(11) . ?
O9 C18 1.476(13) . ?
O10 C20 1.446(12) . ?
O10 C21 1.449(14) . ?
C1 C2 1.514(15) . ?
C2 C3 1.445(16) . ?
C3 C4 1.472(15) . ?
C5 C6 1.485(14) . ?
C7 C8 1.474(14) . ?
C9 C10 1.516(15) . ?
C10 O2 1.408(12) 2_666 ?
C11 C12 1.52(3) . ?
C13 C14 1.49(3) . ?
C15A C16 1.483(10) . ?
C15B C16 1.539(10) . ?
C16 O5 1.416(17) 2_677 ?
C17 C18 1.478(17) . ?
C19 C20 1.485(14) . ?
C21 C22 1.424(17) . ?
C22 O8 1.487(13) 2_667 ?
O11 C23 1.43(5) . ?
O11 C26 1.43(5) . ?
C23 C24 1.52(15) . ?
C24 C25 1.52(17) . ?
C25 C26 1.52(5) . ?
O12 C27 1.42(3) . ?
O12 C30 1.43(4) . ?
C27 C28 1.51(5) . ?
C28 C29 1.52(4) . ?
C29 C30 1.52(4) . ?
O13 C31 1.43(4) . ?
O13 C34 1.44(4) . ?
C31 C32B 1.516(10) . ?
C31 C32A 1.524(10) . ?
C32A C33A 1.525(10) . ?
C32B C33B 1.515(10) . ?
C33A C34 1.529(10) . ?
C33B C34 1.511(10) . ?
